data_4309037
loop_
_publ_author_name
'Sergey S. Karlov'
'Elmira Kh. Lermontova'
'Maxim V. Zabalov'
'Anastasia A. Selina'
'Andrei V. Churakov'
'Judith A. K. Howard'
'Mikhail Yu. Antipin'
'Galina S. Zaitseva'

_publ_contact_author
; Dr Galina S. Zaitseva
  Department of Chemistry, Moscow State University
  Leninskie Gory, Moscow 119899, Russia
;
_publ_contact_author_email zait@org.chem.msu.su
_publ_section_title
;
Synthesis, X-ray Diffraction Studies, and DFT Calculations on
Hexacoordinated Germanium Derivatives: The Case of Germaspirobis(ocanes)
;
_journal_name_full 'Inorganic Chemistry'
_journal_page_first 4879
_journal_page_last 4886
_journal_paper_doi 10.1021/ic048165m
_journal_volume 44
_journal_year 2005
_chemical_formula_moiety 'C20 H26 Ge N2 O4, C7 H8'
_chemical_formula_sum 'C27 H34 Ge N2 O4'
_chemical_formula_weight 523.15
_chemical_name_systematic
; 
Bis(N-phenyl-diethanolamine)germanium toluene solvate
;
_space_group_IT_number 14
_symmetry_cell_setting monoclinic
_symmetry_space_group_name_Hall '-P 2yn'
_symmetry_space_group_name_H-M 'P 1 21/n 1'
_atom_sites_solution_hydrogens geom
_atom_sites_solution_primary direct
_atom_sites_solution_secondary difmap
_audit_creation_method SHELXL-97
_cell_angle_alpha 90.00
_cell_angle_beta 118.135(1)
_cell_angle_gamma 90.00
_cell_formula_units_Z 8
_cell_length_a 17.0253(7)
_cell_length_b 18.4791(7)
_cell_length_c 17.4343(7)
_cell_measurement_reflns_used 7473
_cell_measurement_temperature 120(2)
_cell_measurement_theta_max 30.021
_cell_measurement_theta_min 2.204
_cell_volume 4836.9(3)
_computing_structure_refinement 'SHELXL-97 (Sheldrick, 1997)'
_computing_structure_solution 'SHELXS-97 (Sheldrick, 1990)'
_diffrn_ambient_temperature 120(2)
_diffrn_measured_fraction_theta_full 0.998
_diffrn_measured_fraction_theta_max 0.998
_diffrn_measurement_device_type 'Bruker SMART CCD'
_diffrn_measurement_method \w
_diffrn_radiation_monochromator graphite
_diffrn_radiation_source 'fine-focus sealed tube'
_diffrn_radiation_type MoK\a
_diffrn_radiation_wavelength 0.71073
_diffrn_reflns_av_R_equivalents 0.0333
_diffrn_reflns_av_sigmaI/netI 0.0443
_diffrn_reflns_limit_h_max 9
_diffrn_reflns_limit_h_min -22
_diffrn_reflns_limit_k_max 23
_diffrn_reflns_limit_k_min -24
_diffrn_reflns_limit_l_max 23
_diffrn_reflns_limit_l_min -15
_diffrn_reflns_number 27669
_diffrn_reflns_theta_full 28.00
_diffrn_reflns_theta_max 28.00
_diffrn_reflns_theta_min 1.38
_exptl_absorpt_coefficient_mu 1.303
_exptl_absorpt_correction_T_max 0.7805
_exptl_absorpt_correction_T_min 0.7805
_exptl_absorpt_correction_type multi-scan
_exptl_crystal_colour colourless
_exptl_crystal_density_diffrn 1.437
_exptl_crystal_density_method 'not measured'
_exptl_crystal_description block
_exptl_crystal_F_000 2192
_exptl_crystal_size_max 0.20
_exptl_crystal_size_mid 0.20
_exptl_crystal_size_min 0.20
_refine_diff_density_max 1.568
_refine_diff_density_min -0.639
_refine_diff_density_rms 0.090
_refine_ls_extinction_method none
_refine_ls_goodness_of_fit_ref 0.950
_refine_ls_hydrogen_treatment refall
_refine_ls_matrix_type full
_refine_ls_number_parameters 885
_refine_ls_number_reflns 11658
_refine_ls_number_restraints 0
_refine_ls_restrained_S_all 0.950
_refine_ls_R_factor_all 0.0718
_refine_ls_R_factor_gt 0.0424
_refine_ls_shift/su_max 0.002
_refine_ls_shift/su_mean 0.000
_refine_ls_structure_factor_coef Fsqd
_refine_ls_weighting_details 'calc w=1/[\s^2^(Fo^2^)+(0.0605P)^2^+0.0000P] where P=(Fo^2^+2Fc^2^)/3'
_refine_ls_weighting_scheme calc
_refine_ls_wR_factor_gt 0.1020
_refine_ls_wR_factor_ref 0.1109
_reflns_number_gt 7700
_reflns_number_total 11658
_reflns_threshold_expression I>2\s(I)
_cod_data_source_file ic048165msi20041228_094930_2.cif
_cod_data_source_block z
_cod_database_code 4309037

loop_
_symmetry_equiv_pos_as_xyz
'x, y, z'
'-x+1/2, y+1/2, -z+1/2'
'-x, -y, -z'
'x-1/2, -y-1/2, z-1/2'

loop_
_atom_site_label
_atom_site_type_symbol
_atom_site_fract_x
_atom_site_fract_y
_atom_site_fract_z
_atom_site_U_iso_or_equiv
_atom_site_adp_type
_atom_site_occupancy
_atom_site_symmetry_multiplicity
_atom_site_calc_flag
_atom_site_refinement_flags
_atom_site_disorder_assembly
_atom_site_disorder_group
Ge1 Ge 0.761391(15) -0.141159(12) 1.254694(15) 0.01948(8) Uani 1 1 d . . .
N1 N 0.62582(13) -0.05641(10) 1.10154(14) 0.0264(5) Uani 1 1 d . . .
O11 O 0.68395(10) -0.20165(8) 1.17844(11) 0.0239(4) Uani 1 1 d . . .
O12 O 0.81038(10) -0.08880(9) 1.20476(10) 0.0258(4) Uani 1 1 d . . .
C11 C 0.59172(15) -0.18040(13) 1.13241(17) 0.0243(5) Uani 1 1 d . . .
C12 C 0.57600(16) -0.12251(14) 1.06467(17) 0.0257(5) Uani 1 1 d . . .
C13 C 0.77092(16) -0.08995(14) 1.11252(16) 0.0262(5) Uani 1 1 d . . .
C14 C 0.69173(19) -0.03950(16) 1.0724(2) 0.0333(6) Uani 1 1 d . . .
C15 C 0.58702(14) -0.00074(12) 1.12681(15) 0.0216(5) Uani 1 1 d . . .
C16 C 0.50977(16) -0.01270(13) 1.13454(17) 0.0269(5) Uani 1 1 d . . .
C17 C 0.47196(16) 0.04152(14) 1.16131(17) 0.0296(6) Uani 1 1 d . . .
C18 C 0.50837(18) 0.11000(14) 1.18025(17) 0.0301(6) Uani 1 1 d . . .
C19 C 0.58586(18) 0.12298(15) 1.17462(16) 0.0311(6) Uani 1 1 d . . .
C20 C 0.62492(16) 0.06872(13) 1.14873(16) 0.0260(5) Uani 1 1 d . . .
N2 N 0.88197(12) -0.05623(10) 1.39281(12) 0.0215(4) Uani 1 1 d . . .
O21 O 0.70098(10) -0.10552(8) 1.30348(11) 0.0260(4) Uani 1 1 d . . .
O22 O 0.84361(10) -0.20218(8) 1.32310(11) 0.0248(4) Uani 1 1 d . . .
C21 C 0.72201(17) -0.03882(15) 1.34777(18) 0.0333(6) Uani 1 1 d . . .
C22 C 0.81652(16) -0.03690(15) 1.42236(17) 0.0263(5) Uani 1 1 d . . .
C23 C 0.93268(15) -0.17614(13) 1.37226(17) 0.0233(5) Uani 1 1 d . . .
C24 C 0.93988(16) -0.11825(13) 1.43659(16) 0.0239(5) Uani 1 1 d . . .
C25 C 0.91879(15) 0.00179(12) 1.36711(15) 0.0221(5) Uani 1 1 d . . .
C26 C 0.87532(16) 0.06900(13) 1.34197(16) 0.0257(5) Uani 1 1 d . . .
C27 C 0.91082(18) 0.12545(14) 1.31597(17) 0.0309(6) Uani 1 1 d . . .
C28 C 0.99069(19) 0.11664(14) 1.31375(17) 0.0313(6) Uani 1 1 d . . .
C29 C 1.03413(17) 0.05101(14) 1.33750(17) 0.0307(6) Uani 1 1 d . . .
C30 C 0.99890(16) -0.00575(13) 1.36357(16) 0.0252(5) Uani 1 1 d . . .
Ge2 Ge 0.749990(14) 0.387393(13) 0.742720(15) 0.01874(8) Uani 1 1 d . . .
N3 N 0.61050(12) 0.30320(10) 0.58732(13) 0.0245(4) Uani 1 1 d . . .
O31 O 0.66962(10) 0.44667(8) 0.66745(10) 0.0225(3) Uani 1 1 d . . .
O32 O 0.79518(10) 0.33268(9) 0.69092(10) 0.0253(4) Uani 1 1 d . . .
C31 C 0.57776(15) 0.42546(13) 0.62416(16) 0.0222(5) Uani 1 1 d . . .
C32 C 0.55940(15) 0.36977(13) 0.55339(16) 0.0227(5) Uani 1 1 d . . .
C33 C 0.75532(16) 0.33678(14) 0.59812(15) 0.0254(5) Uani 1 1 d . . .
C34 C 0.67469(17) 0.28776(14) 0.55626(18) 0.0278(6) Uani 1 1 d . . .
C35 C 0.57692(15) 0.24717(12) 0.61748(15) 0.0216(5) Uani 1 1 d . . .
C36 C 0.49761(15) 0.25621(13) 0.62345(16) 0.0257(5) Uani 1 1 d . . .
C37 C 0.46458(17) 0.20076(14) 0.65398(17) 0.0300(6) Uani 1 1 d . . .
C38 C 0.50825(18) 0.13552(13) 0.67989(17) 0.0305(6) Uani 1 1 d . . .
C39 C 0.58686(18) 0.12640(15) 0.67594(17) 0.0302(6) Uani 1 1 d . . .
C40 C 0.62123(16) 0.18071(13) 0.64615(16) 0.0260(5) Uani 1 1 d . . .
N4 N 0.87506(12) 0.30578(10) 0.87988(12) 0.0209(4) Uani 1 1 d . . .
O41 O 0.69223(10) 0.35147(8) 0.79444(10) 0.0233(4) Uani 1 1 d . . .
O42 O 0.83248(10) 0.44992(8) 0.80666(11) 0.0259(4) Uani 1 1 d . . .
C41 C 0.71805(16) 0.28544(13) 0.84218(17) 0.0268(5) Uani 1 1 d . . .
C42 C 0.81281(16) 0.28822(14) 0.91420(16) 0.0240(5) Uani 1 1 d . . .
C43 C 0.92262(15) 0.42536(13) 0.85359(17) 0.0257(5) Uani 1 1 d . . .
C44 C 0.93377(15) 0.36819(13) 0.92049(17) 0.0240(5) Uani 1 1 d . . .
C45 C 0.91050(14) 0.24666(12) 0.85448(14) 0.0212(5) Uani 1 1 d . . .
C46 C 0.87090(16) 0.17843(12) 0.83877(16) 0.0238(5) Uani 1 1 d . . .
C47 C 0.90647(17) 0.12091(14) 0.81410(16) 0.0283(5) Uani 1 1 d . . .
C48 C 0.98254(17) 0.12946(14) 0.80492(17) 0.0285(6) Uani 1 1 d . . .
C49 C 1.02113(17) 0.19684(14) 0.81875(17) 0.0293(6) Uani 1 1 d . . .
C50 C 0.98628(15) 0.25488(13) 0.84327(16) 0.0243(5) Uani 1 1 d . . .
C61 C 0.70915(15) 0.08505(12) 0.50262(15) 0.0238(5) Uani 1 1 d . . .
C62 C 0.78670(16) 0.11021(13) 0.57430(17) 0.0272(6) Uani 1 1 d . . .
C63 C 0.83662(16) 0.16506(14) 0.56522(19) 0.0330(6) Uani 1 1 d . . .
C64 C 0.81154(17) 0.19585(14) 0.48456(19) 0.0323(6) Uani 1 1 d . . .
C65 C 0.73479(18) 0.17211(14) 0.41308(18) 0.0308(6) Uani 1 1 d . . .
C66 C 0.68407(17) 0.11801(14) 0.42228(17) 0.0283(6) Uani 1 1 d . . .
C67 C 0.6561(2) 0.02542(16) 0.5138(2) 0.0342(6) Uani 1 1 d . . .
C71 C 0.71294(15) 0.15864(12) 0.99980(16) 0.0258(5) Uani 1 1 d . . .
C72 C 0.79033(16) 0.13857(13) 1.07437(17) 0.0277(6) Uani 1 1 d . . .
C73 C 0.84528(16) 0.08487(15) 1.07139(19) 0.0330(6) Uani 1 1 d . . .
C74 C 0.82525(17) 0.05028(14) 0.99406(19) 0.0330(6) Uani 1 1 d . . .
C75 C 0.74863(18) 0.06928(13) 0.91933(18) 0.0311(6) Uani 1 1 d . . .
C76 C 0.69347(16) 0.12244(14) 0.92259(17) 0.0277(5) Uani 1 1 d . . .
C77 C 0.6544(2) 0.21747(16) 1.0040(2) 0.0359(7) Uani 1 1 d . . .
H11A H 0.5730(14) -0.1647(11) 1.1724(14) 0.012(6) Uiso 1 1 d . . .
H11B H 0.5604(15) -0.2219(12) 1.0994(15) 0.019(6) Uiso 1 1 d . . .
H12A H 0.5941(17) -0.1407(13) 1.0262(17) 0.031(7) Uiso 1 1 d . . .
H12B H 0.5114(18) -0.1145(13) 1.0321(17) 0.034(8) Uiso 1 1 d . . .
H13A H 0.7497(16) -0.1429(12) 1.0887(16) 0.031(7) Uiso 1 1 d . . .
H13B H 0.8177(16) -0.0731(12) 1.0959(16) 0.030(7) Uiso 1 1 d . . .
H14A H 0.7147(17) 0.0049(15) 1.0900(17) 0.039(8) Uiso 1 1 d . . .
H14B H 0.6637(19) -0.0392(15) 1.012(2) 0.052(9) Uiso 1 1 d . . .
H16A H 0.4855(18) -0.0544(14) 1.1272(18) 0.044(9) Uiso 1 1 d . . .
H17A H 0.4181(17) 0.0276(13) 1.1654(16) 0.035(7) Uiso 1 1 d . . .
H18A H 0.4856(18) 0.1423(13) 1.1963(18) 0.029(8) Uiso 1 1 d . . .
H19A H 0.618(2) 0.1669(17) 1.189(2) 0.059(10) Uiso 1 1 d . . .
H20A H 0.6795(17) 0.0820(14) 1.1492(17) 0.035(7) Uiso 1 1 d . . .
H21A H 0.684(2) -0.0449(16) 1.386(2) 0.068(10) Uiso 1 1 d . . .
H21B H 0.7123(19) 0.0061(15) 1.3010(18) 0.059(9) Uiso 1 1 d . . .
H22A H 0.8288(17) 0.0055(15) 1.4527(17) 0.040(8) Uiso 1 1 d . . .
H22B H 0.811(2) -0.0802(18) 1.453(2) 0.075(11) Uiso 1 1 d . . .
H23A H 0.9498(16) -0.1595(13) 1.3341(16) 0.024(7) Uiso 1 1 d . . .
H23B H 0.9676(15) -0.2146(12) 1.4053(15) 0.018(6) Uiso 1 1 d . . .
H24A H 0.9216(15) -0.1381(11) 1.4753(15) 0.014(6) Uiso 1 1 d . . .
H24B H 1.0045(18) -0.1031(13) 1.4746(17) 0.035(8) Uiso 1 1 d . . .
H26A H 0.8218(16) 0.0767(13) 1.3433(16) 0.028(7) Uiso 1 1 d . . .
H27A H 0.873(2) 0.1644(17) 1.298(2) 0.057(10) Uiso 1 1 d . . .
H28A H 1.0098(18) 0.1481(14) 1.2962(17) 0.028(8) Uiso 1 1 d . . .
H29A H 1.0924(16) 0.0413(12) 1.3387(15) 0.025(6) Uiso 1 1 d . . .
H30A H 1.0323(16) -0.0451(13) 1.3796(16) 0.027(7) Uiso 1 1 d . . .
H31A H 0.5427(15) 0.4663(12) 0.5940(15) 0.021(6) Uiso 1 1 d . . .
H31B H 0.5620(16) 0.4062(13) 0.6674(16) 0.026(7) Uiso 1 1 d . . .
H32A H 0.492(2) 0.3607(14) 0.5202(19) 0.052(9) Uiso 1 1 d . . .
H32B H 0.5736(15) 0.3875(11) 0.5101(15) 0.019(6) Uiso 1 1 d . . .
H33A H 0.8000(16) 0.3180(13) 0.5829(16) 0.034(7) Uiso 1 1 d . . .
H33B H 0.7341(15) 0.3891(11) 0.5741(15) 0.021(6) Uiso 1 1 d . . .
H34A H 0.6483(17) 0.2936(13) 0.4970(18) 0.036(8) Uiso 1 1 d . . .
H34B H 0.6971(16) 0.2427(14) 0.5681(16) 0.031(7) Uiso 1 1 d . . .
H36A H 0.4635(16) 0.2969(13) 0.6069(15) 0.025(6) Uiso 1 1 d . . .
H37A H 0.4073(17) 0.2125(13) 0.6573(17) 0.038(7) Uiso 1 1 d . . .
H38A H 0.4882(17) 0.1014(14) 0.6987(17) 0.030(7) Uiso 1 1 d . . .
H39A H 0.6180(19) 0.0895(16) 0.6917(19) 0.042(9) Uiso 1 1 d . . .
H40A H 0.6715(19) 0.1727(16) 0.6452(18) 0.044(8) Uiso 1 1 d . . .
H41A H 0.7068(15) 0.2434(12) 0.7957(15) 0.027(6) Uiso 1 1 d . . .
H41B H 0.6805(17) 0.2820(13) 0.8735(17) 0.043(8) Uiso 1 1 d . . .
H42A H 0.8159(17) 0.3316(14) 0.9550(17) 0.040(8) Uiso 1 1 d . . .
H42B H 0.8299(16) 0.2456(14) 0.9475(16) 0.032(7) Uiso 1 1 d . . .
H43A H 0.9574(16) 0.4653(13) 0.8850(16) 0.029(7) Uiso 1 1 d . . .
H43B H 0.9394(15) 0.4076(12) 0.8114(16) 0.023(6) Uiso 1 1 d . . .
H44A H 0.9971(19) 0.3528(13) 0.9492(18) 0.038(8) Uiso 1 1 d . . .
H44B H 0.9199(16) 0.3905(12) 0.9633(16) 0.021(7) Uiso 1 1 d . . .
H46A H 0.8209(16) 0.1693(13) 0.8433(16) 0.025(7) Uiso 1 1 d . . .
H47A H 0.8776(19) 0.0817(15) 0.8077(18) 0.041(8) Uiso 1 1 d . . .
H48A H 1.005(2) 0.0956(15) 0.7893(19) 0.050(9) Uiso 1 1 d . . .
H49A H 1.0736(18) 0.2035(14) 0.8130(17) 0.041(8) Uiso 1 1 d . . .
H50A H 1.0195(16) 0.2964(13) 0.8547(15) 0.025(7) Uiso 1 1 d . . .
H62A H 0.8035(15) 0.0877(12) 0.6287(15) 0.021(6) Uiso 1 1 d . . .
H63A H 0.8865(17) 0.1828(13) 0.6176(17) 0.037(7) Uiso 1 1 d . . .
H64A H 0.8468(15) 0.2321(12) 0.4772(15) 0.021(6) Uiso 1 1 d . . .
H65A H 0.7169(16) 0.1934(13) 0.3560(17) 0.032(7) Uiso 1 1 d . . .
H66A H 0.6330(16) 0.1011(12) 0.3747(16) 0.024(7) Uiso 1 1 d . . .
H67A H 0.691(2) -0.0122(17) 0.546(2) 0.067(11) Uiso 1 1 d . . .
H67B H 0.6162(19) 0.0023(14) 0.4569(19) 0.051(9) Uiso 1 1 d . . .
H67C H 0.624(2) 0.0403(18) 0.542(2) 0.084(12) Uiso 1 1 d . . .
H72A H 0.8034(15) 0.1658(12) 1.1282(16) 0.026(6) Uiso 1 1 d . . .
H73A H 0.8976(18) 0.0706(14) 1.1252(18) 0.045(8) Uiso 1 1 d . . .
H74A H 0.8651(16) 0.0152(13) 0.9942(16) 0.027(7) Uiso 1 1 d . . .
H75A H 0.7337(17) 0.0462(13) 0.8659(17) 0.040(8) Uiso 1 1 d . . .
H76A H 0.6398(16) 0.1350(12) 0.8707(16) 0.026(7) Uiso 1 1 d . . .
H77A H 0.6068(19) 0.2266(14) 0.9514(19) 0.045(9) Uiso 1 1 d . . .
H77B H 0.692(2) 0.2685(18) 1.030(2) 0.081(11) Uiso 1 1 d . . .
H77C H 0.636(2) 0.2079(16) 1.043(2) 0.060(10) Uiso 1 1 d . . .

loop_
_atom_site_aniso_label
_atom_site_aniso_U_11
_atom_site_aniso_U_22
_atom_site_aniso_U_33
_atom_site_aniso_U_23
_atom_site_aniso_U_13
_atom_site_aniso_U_12
Ge1 0.01899(12) 0.01890(14) 0.02137(15) -0.00052(9) 0.01020(11) -0.00127(9)
N1 0.0236(10) 0.0224(10) 0.0367(12) 0.0030(9) 0.0173(10) 0.0004(8)
O11 0.0207(8) 0.0178(8) 0.0283(9) -0.0021(7) 0.0075(7) -0.0008(6)
O12 0.0234(8) 0.0340(9) 0.0199(9) -0.0016(7) 0.0101(7) -0.0063(7)
C11 0.0203(11) 0.0214(12) 0.0253(13) -0.0019(10) 0.0058(10) -0.0013(10)
C12 0.0211(11) 0.0278(12) 0.0243(13) 0.0002(11) 0.0076(10) 0.0026(11)
C13 0.0249(12) 0.0330(13) 0.0241(13) 0.0027(11) 0.0145(11) 0.0034(11)
C14 0.0314(14) 0.0331(15) 0.0421(18) 0.0129(13) 0.0227(14) 0.0056(12)
C15 0.0182(11) 0.0201(11) 0.0240(12) 0.0027(9) 0.0079(10) 0.0011(9)
C16 0.0227(12) 0.0233(13) 0.0346(15) 0.0000(11) 0.0133(11) -0.0029(10)
C17 0.0236(12) 0.0357(14) 0.0291(14) 0.0002(11) 0.0120(11) 0.0016(11)
C18 0.0363(14) 0.0294(15) 0.0227(14) 0.0009(11) 0.0124(12) 0.0060(11)
C19 0.0404(15) 0.0261(13) 0.0214(13) 0.0009(11) 0.0102(12) -0.0056(12)
C20 0.0237(12) 0.0269(13) 0.0241(13) 0.0055(10) 0.0086(11) -0.0027(10)
N2 0.0192(9) 0.0225(10) 0.0239(11) 0.0009(8) 0.0111(8) 0.0024(8)
O21 0.0192(8) 0.0355(10) 0.0271(9) -0.0056(7) 0.0141(7) -0.0030(7)
O22 0.0209(8) 0.0200(8) 0.0281(9) 0.0005(7) 0.0071(7) -0.0024(7)
C21 0.0270(13) 0.0391(15) 0.0342(15) -0.0094(12) 0.0147(12) -0.0022(12)
C22 0.0244(12) 0.0311(14) 0.0263(14) -0.0042(11) 0.0144(11) 0.0018(11)
C23 0.0176(11) 0.0230(12) 0.0254(13) 0.0023(10) 0.0069(10) 0.0019(10)
C24 0.0193(11) 0.0271(12) 0.0206(13) 0.0010(10) 0.0057(10) 0.0006(10)
C25 0.0206(11) 0.0213(11) 0.0206(12) -0.0029(9) 0.0066(10) -0.0002(9)
C26 0.0229(12) 0.0253(12) 0.0250(13) -0.0053(10) 0.0080(11) 0.0002(10)
C27 0.0353(14) 0.0229(12) 0.0256(14) -0.0018(11) 0.0070(12) 0.0001(12)
C28 0.0383(15) 0.0276(14) 0.0252(14) -0.0021(11) 0.0127(12) -0.0116(12)
C29 0.0296(13) 0.0330(14) 0.0305(15) -0.0059(11) 0.0151(12) -0.0056(11)
C30 0.0229(12) 0.0236(12) 0.0302(14) -0.0031(11) 0.0134(11) -0.0019(10)
Ge2 0.01826(12) 0.01732(14) 0.02081(14) 0.00049(9) 0.00937(11) -0.00014(9)
N3 0.0220(10) 0.0216(10) 0.0327(12) 0.0003(9) 0.0152(9) 0.0023(8)
O31 0.0176(8) 0.0215(8) 0.0237(9) 0.0014(7) 0.0059(7) -0.0007(6)
O32 0.0215(8) 0.0345(9) 0.0187(8) 0.0009(7) 0.0085(7) 0.0081(7)
C31 0.0167(11) 0.0203(12) 0.0253(13) 0.0014(10) 0.0064(10) 0.0017(9)
C32 0.0194(11) 0.0243(12) 0.0209(13) 0.0014(10) 0.0066(10) -0.0001(10)
C33 0.0251(12) 0.0322(14) 0.0227(13) -0.0025(11) 0.0145(11) 0.0002(11)
C34 0.0284(13) 0.0294(14) 0.0303(15) -0.0047(12) 0.0178(12) -0.0011(11)
C35 0.0201(11) 0.0190(11) 0.0216(12) -0.0041(9) 0.0065(10) -0.0018(9)
C36 0.0205(11) 0.0238(12) 0.0312(14) 0.0017(11) 0.0109(11) 0.0033(10)
C37 0.0259(12) 0.0329(14) 0.0305(15) -0.0018(11) 0.0127(11) -0.0062(11)
C38 0.0368(14) 0.0247(14) 0.0256(14) -0.0014(11) 0.0111(12) -0.0095(12)
C39 0.0375(14) 0.0227(12) 0.0231(14) -0.0009(11) 0.0081(12) 0.0042(12)
C40 0.0254(12) 0.0240(12) 0.0257(13) -0.0037(10) 0.0097(11) 0.0038(10)
N4 0.0185(9) 0.0210(9) 0.0232(10) 0.0001(8) 0.0100(8) -0.0020(8)
O41 0.0195(8) 0.0266(8) 0.0277(9) 0.0052(7) 0.0143(7) 0.0033(7)
O42 0.0206(8) 0.0194(8) 0.0303(10) -0.0003(7) 0.0060(7) 0.0004(7)
C41 0.0237(12) 0.0294(13) 0.0294(14) 0.0090(11) 0.0143(11) 0.0022(10)
C42 0.0247(12) 0.0280(13) 0.0220(13) 0.0043(11) 0.0132(11) 0.0017(10)
C43 0.0189(11) 0.0227(12) 0.0302(14) -0.0010(11) 0.0071(11) -0.0012(10)
C44 0.0165(10) 0.0218(12) 0.0274(14) -0.0010(10) 0.0051(10) -0.0001(10)
C45 0.0192(11) 0.0210(11) 0.0193(12) 0.0035(9) 0.0058(9) 0.0016(9)
C46 0.0225(12) 0.0235(12) 0.0238(13) 0.0022(10) 0.0094(10) -0.0008(10)
C47 0.0317(13) 0.0224(12) 0.0229(13) 0.0023(11) 0.0065(11) -0.0017(12)
C48 0.0314(13) 0.0272(13) 0.0226(13) -0.0003(11) 0.0093(11) 0.0100(11)
C49 0.0260(13) 0.0359(14) 0.0267(14) 0.0021(11) 0.0131(11) 0.0039(11)
C50 0.0228(12) 0.0233(12) 0.0262(13) 0.0027(10) 0.0111(10) -0.0007(10)
C61 0.0234(11) 0.0252(12) 0.0253(13) 0.0014(10) 0.0135(10) 0.0067(10)
C62 0.0252(12) 0.0337(15) 0.0234(13) 0.0025(11) 0.0121(11) 0.0104(10)
C63 0.0191(12) 0.0355(15) 0.0434(17) -0.0071(13) 0.0138(12) 0.0029(11)
C64 0.0303(13) 0.0300(14) 0.0450(17) 0.0012(12) 0.0249(13) 0.0048(11)
C65 0.0397(15) 0.0293(14) 0.0304(15) 0.0054(12) 0.0222(13) 0.0128(12)
C66 0.0274(13) 0.0331(14) 0.0230(13) -0.0035(12) 0.0108(11) 0.0079(11)
C67 0.0352(15) 0.0333(15) 0.0380(17) -0.0002(13) 0.0205(14) -0.0008(13)
C71 0.0253(12) 0.0264(12) 0.0316(14) -0.0006(11) 0.0183(11) -0.0050(10)
C72 0.0251(12) 0.0298(14) 0.0283(14) -0.0036(11) 0.0128(11) -0.0102(11)
C73 0.0192(12) 0.0357(15) 0.0400(16) 0.0036(13) 0.0105(12) -0.0051(11)
C74 0.0289(13) 0.0289(14) 0.0500(18) 0.0008(13) 0.0257(13) -0.0025(11)
C75 0.0410(15) 0.0271(13) 0.0351(15) -0.0065(12) 0.0261(13) -0.0106(12)
C76 0.0248(12) 0.0327(13) 0.0280(14) -0.0002(12) 0.0145(11) -0.0106(11)
C77 0.0391(16) 0.0380(16) 0.0396(18) 0.0048(14) 0.0259(15) 0.0045(13)

loop_
_atom_type_symbol
_atom_type_description
_atom_type_scat_dispersion_real
_atom_type_scat_dispersion_imag
_atom_type_scat_source
C C 0.0033 0.0016 'International Tables Vol C Tables 4.2.6.8 and 6.1.1.4'
H H 0.0000 0.0000 'International Tables Vol C Tables 4.2.6.8 and 6.1.1.4'
N N 0.0061 0.0033 'International Tables Vol C Tables 4.2.6.8 and 6.1.1.4'
O O 0.0106 0.0060 'International Tables Vol C Tables 4.2.6.8 and 6.1.1.4'
Ge Ge 0.1547 1.8001 'International Tables Vol C Tables 4.2.6.8 and 6.1.1.4'

loop_
_geom_angle_atom_site_label_1
_geom_angle_atom_site_label_2
_geom_angle_atom_site_label_3
_geom_angle
_geom_angle_site_symmetry_1
_geom_angle_site_symmetry_3
_geom_angle_publ_flag
O21 Ge1 O12 124.19(8) . . ?
O21 Ge1 O22 112.10(8) . . ?
O12 Ge1 O22 106.16(7) . . ?
O21 Ge1 O11 101.78(7) . . ?
O12 Ge1 O11 109.72(7) . . ?
O22 Ge1 O11 100.28(8) . . ?
O21 Ge1 N2 74.35(6) . . ?
O12 Ge1 N2 77.87(6) . . ?
O22 Ge1 N2 75.45(6) . . ?
O11 Ge1 N2 172.23(7) . . ?
O21 Ge1 N1 81.63(7) . . ?
O12 Ge1 N1 67.58(6) . . ?
O22 Ge1 N1 165.37(7) . . ?
O11 Ge1 N1 70.93(6) . . ?
N2 Ge1 N1 114.56(6) . . ?
C15 N1 C12 119.54(19) . . ?
C15 N1 C14 120.2(2) . . ?
C12 N1 C14 114.1(2) . . ?
C15 N1 Ge1 112.35(14) . . ?
C12 N1 Ge1 89.91(13) . . ?
C14 N1 Ge1 91.48(14) . . ?
C11 O11 Ge1 118.60(14) . . ?
C13 O12 Ge1 118.17(14) . . ?
O11 C11 C12 111.8(2) . . ?
O11 C11 H11A 109.5(13) . . ?
C12 C11 H11A 111.2(13) . . ?
O11 C11 H11B 105.6(13) . . ?
C12 C11 H11B 104.6(13) . . ?
H11A C11 H11B 113.9(19) . . ?
N1 C12 C11 113.3(2) . . ?
N1 C12 H12A 107.6(16) . . ?
C11 C12 H12A 108.1(16) . . ?
N1 C12 H12B 112.9(15) . . ?
C11 C12 H12B 107.2(15) . . ?
H12A C12 H12B 107(2) . . ?
O12 C13 C14 110.9(2) . . ?
O12 C13 H13A 110.5(13) . . ?
C14 C13 H13A 108.9(13) . . ?
O12 C13 H13B 107.6(14) . . ?
C14 C13 H13B 109.1(13) . . ?
H13A C13 H13B 109.9(18) . . ?
N1 C14 C13 111.7(2) . . ?
N1 C14 H14A 111.0(17) . . ?
C13 C14 H14A 104.8(18) . . ?
N1 C14 H14B 109.1(18) . . ?
C13 C14 H14B 113.3(18) . . ?
H14A C14 H14B 107(2) . . ?
N1 C15 C16 121.2(2) . . ?
N1 C15 C20 122.1(2) . . ?
C16 C15 C20 116.7(2) . . ?
C17 C16 C15 121.6(2) . . ?
C17 C16 H16A 115.7(19) . . ?
C15 C16 H16A 122.5(19) . . ?
C18 C17 C16 121.1(2) . . ?
C18 C17 H17A 123.4(15) . . ?
C16 C17 H17A 115.5(15) . . ?
C17 C18 C19 118.4(2) . . ?
C17 C18 H18A 120.9(19) . . ?
C19 C18 H18A 120.7(19) . . ?
C18 C19 C20 120.9(2) . . ?
C18 C19 H19A 125.4(19) . . ?
C20 C19 H19A 113.6(19) . . ?
C19 C20 C15 121.2(2) . . ?
C19 C20 H20A 115.0(16) . . ?
C15 C20 H20A 123.7(16) . . ?
C25 N2 C24 117.77(18) . . ?
C25 N2 C22 116.54(19) . . ?
C24 N2 C22 116.10(19) . . ?
C25 N2 Ge1 114.02(14) . . ?
C24 N2 Ge1 92.86(13) . . ?
C22 N2 Ge1 93.90(13) . . ?
C21 O21 Ge1 122.83(15) . . ?
C23 O22 Ge1 118.19(14) . . ?
O21 C21 C22 112.5(2) . . ?
O21 C21 H21A 99.6(16) . . ?
C22 C21 H21A 99.7(16) . . ?
O21 C21 H21B 109.7(14) . . ?
C22 C21 H21B 109.8(15) . . ?
H21A C21 H21B 125(2) . . ?
N2 C22 C21 111.4(2) . . ?
N2 C22 H22A 113.9(17) . . ?
C21 C22 H22A 112.2(17) . . ?
N2 C22 H22B 106.4(19) . . ?
C21 C22 H22B 96.2(19) . . ?
H22A C22 H22B 115(2) . . ?
O22 C23 C24 112.03(19) . . ?
O22 C23 H23A 107.1(16) . . ?
C24 C23 H23A 111.5(16) . . ?
O22 C23 H23B 107.6(14) . . ?
C24 C23 H23B 106.0(14) . . ?
H23A C23 H23B 113(2) . . ?
N2 C24 C23 111.5(2) . . ?
N2 C24 H24A 108.0(13) . . ?
C23 C24 H24A 108.6(14) . . ?
N2 C24 H24B 112.1(14) . . ?
C23 C24 H24B 111.2(14) . . ?
H24A C24 H24B 105(2) . . ?
C30 C25 C26 117.0(2) . . ?
C30 C25 N2 121.6(2) . . ?
C26 C25 N2 121.4(2) . . ?
C27 C26 C25 121.4(2) . . ?
C27 C26 H26A 118.4(16) . . ?
C25 C26 H26A 120.3(16) . . ?
C26 C27 C28 120.4(3) . . ?
C26 C27 H27A 111(2) . . ?
C28 C27 H27A 129(2) . . ?
C29 C28 C27 119.3(2) . . ?
C29 C28 H28A 120(2) . . ?
C27 C28 H28A 121(2) . . ?
C28 C29 C30 120.7(2) . . ?
C28 C29 H29A 123.4(13) . . ?
C30 C29 H29A 115.9(13) . . ?
C29 C30 C25 121.3(2) . . ?
C29 C30 H30A 114.4(16) . . ?
C25 C30 H30A 124.3(16) . . ?
O41 Ge2 O42 113.52(8) . . ?
O41 Ge2 O32 122.40(8) . . ?
O42 Ge2 O32 107.01(8) . . ?
O41 Ge2 O31 101.08(7) . . ?
O42 Ge2 O31 99.90(8) . . ?
O32 Ge2 O31 110.47(7) . . ?
O41 Ge2 N4 74.89(6) . . ?
O42 Ge2 N4 75.61(6) . . ?
O32 Ge2 N4 77.67(6) . . ?
O31 Ge2 N4 171.71(6) . . ?
O41 Ge2 N3 82.70(7) . . ?
O42 Ge2 N3 162.59(7) . . ?
O32 Ge2 N3 66.21(6) . . ?
O31 Ge2 N3 69.51(6) . . ?
N4 Ge2 N3 116.52(5) . . ?
C35 N3 C34 120.34(19) . . ?
C35 N3 C32 120.28(18) . . ?
C34 N3 C32 114.9(2) . . ?
C35 N3 Ge2 109.14(14) . . ?
C34 N3 Ge2 91.35(13) . . ?
C32 N3 Ge2 89.76(12) . . ?
C31 O31 Ge2 119.58(14) . . ?
C33 O32 Ge2 117.50(14) . . ?
O31 C31 C32 111.57(19) . . ?
O31 C31 H31A 108.6(14) . . ?
C32 C31 H31A 104.6(14) . . ?
O31 C31 H31B 108.7(14) . . ?
C32 C31 H31B 110.7(14) . . ?
H31A C31 H31B 112.7(19) . . ?
N3 C32 C31 112.7(2) . . ?
N3 C32 H32A 112.7(15) . . ?
C31 C32 H32A 108.2(16) . . ?
N3 C32 H32B 106.6(13) . . ?
C31 C32 H32B 112.2(14) . . ?
H32A C32 H32B 104(2) . . ?
O32 C33 C34 110.6(2) . . ?
O32 C33 H33A 105.8(15) . . ?
C34 C33 H33A 107.5(14) . . ?
O32 C33 H33B 113.0(12) . . ?
C34 C33 H33B 107.2(12) . . ?
H33A C33 H33B 112.6(18) . . ?
N3 C34 C33 111.8(2) . . ?
N3 C34 H34A 110.0(16) . . ?
C33 C34 H34A 108.8(16) . . ?
N3 C34 H34B 114.1(16) . . ?
C33 C34 H34B 104.6(16) . . ?
H34A C34 H34B 107(2) . . ?
N3 C35 C40 122.3(2) . . ?
N3 C35 C36 121.0(2) . . ?
C40 C35 C36 116.7(2) . . ?
C37 C36 C35 121.0(2) . . ?
C37 C36 H36A 114.7(15) . . ?
C35 C36 H36A 124.3(15) . . ?
C38 C37 C36 121.2(2) . . ?
C38 C37 H37A 123.2(14) . . ?
C36 C37 H37A 115.6(14) . . ?
C37 C38 C39 118.5(2) . . ?
C37 C38 H38A 121.4(18) . . ?
C39 C38 H38A 120.1(18) . . ?
C40 C39 C38 121.5(2) . . ?
C40 C39 H39A 114(2) . . ?
C38 C39 H39A 125(2) . . ?
C39 C40 C35 121.2(2) . . ?
C39 C40 H40A 118(2) . . ?
C35 C40 H40A 120(2) . . ?
C45 N4 C44 117.53(18) . . ?
C45 N4 C42 116.73(18) . . ?
C44 N4 C42 115.57(19) . . ?
C45 N4 Ge2 114.59(13) . . ?
C44 N4 Ge2 93.43(12) . . ?
C42 N4 Ge2 93.60(12) . . ?
C41 O41 Ge2 122.19(14) . . ?
C43 O42 Ge2 118.44(14) . . ?
O41 C41 C42 111.8(2) . . ?
O41 C41 H41A 106.5(12) . . ?
C42 C41 H41A 113.2(12) . . ?
O41 C41 H41B 105.6(14) . . ?
C42 C41 H41B 104.5(15) . . ?
H41A C41 H41B 115.1(19) . . ?
N4 C42 C41 111.13(19) . . ?
N4 C42 H42A 106.7(14) . . ?
C41 C42 H42A 106.3(14) . . ?
N4 C42 H42B 111.2(15) . . ?
C41 C42 H42B 112.6(16) . . ?
H42A C42 H42B 109(2) . . ?
O42 C43 C44 111.8(2) . . ?
O42 C43 H43A 107.1(14) . . ?
C44 C43 H43A 106.4(15) . . ?
O42 C43 H43B 107.2(14) . . ?
C44 C43 H43B 112.0(14) . . ?
H43A C43 H43B 112(2) . . ?
N4 C44 C43 111.4(2) . . ?
N4 C44 H44A 110.4(15) . . ?
C43 C44 H44A 107.4(15) . . ?
N4 C44 H44B 110.2(14) . . ?
C43 C44 H44B 107.8(14) . . ?
H44A C44 H44B 109(2) . . ?
C46 C45 C50 117.5(2) . . ?
C46 C45 N4 121.4(2) . . ?
C50 C45 N4 121.1(2) . . ?
C47 C46 C45 120.8(2) . . ?
C47 C46 H46A 116.7(16) . . ?
C45 C46 H46A 122.5(16) . . ?
C48 C47 C46 121.1(2) . . ?
C48 C47 H47A 126.5(19) . . ?
C46 C47 H47A 112.4(19) . . ?
C49 C48 C47 118.5(2) . . ?
C49 C48 H48A 118(2) . . ?
C47 C48 H48A 123(2) . . ?
C48 C49 C50 121.0(2) . . ?
C48 C49 H49A 119.5(16) . . ?
C50 C49 H49A 119.5(16) . . ?
C49 C50 C45 121.0(2) . . ?
C49 C50 H50A 113.9(15) . . ?
C45 C50 H50A 125.0(15) . . ?
C66 C61 C62 117.6(2) . . ?
C66 C61 C67 122.3(2) . . ?
C62 C61 C67 120.1(2) . . ?
C63 C62 C61 120.9(2) . . ?
C63 C62 H62A 121.7(14) . . ?
C61 C62 H62A 117.4(14) . . ?
C62 C63 C64 120.5(3) . . ?
C62 C63 H63A 117.2(15) . . ?
C64 C63 H63A 122.2(16) . . ?
C65 C64 C63 119.5(3) . . ?
C65 C64 H64A 119.4(15) . . ?
C63 C64 H64A 121.1(15) . . ?
C66 C65 C64 120.1(3) . . ?
C66 C65 H65A 120.0(15) . . ?
C64 C65 H65A 119.9(15) . . ?
C65 C66 C61 121.4(2) . . ?
C65 C66 H66A 120.9(15) . . ?
C61 C66 H66A 117.7(15) . . ?
C61 C67 H67A 113(2) . . ?
C61 C67 H67B 110.8(16) . . ?
H67A C67 H67B 103(2) . . ?
C61 C67 H67C 113(2) . . ?
H67A C67 H67C 105(3) . . ?
H67B C67 H67C 111(3) . . ?
C72 C71 C76 117.5(2) . . ?
C72 C71 C77 120.3(2) . . ?
C76 C71 C77 122.3(2) . . ?
C73 C72 C71 121.0(2) . . ?
C73 C72 H72A 123.0(14) . . ?
C71 C72 H72A 116.0(14) . . ?
C72 C73 C74 120.6(3) . . ?
C72 C73 H73A 119.0(16) . . ?
C74 C73 H73A 120.4(16) . . ?
C73 C74 C75 119.3(2) . . ?
C73 C74 H74A 118.1(15) . . ?
C75 C74 H74A 122.5(15) . . ?
C76 C75 C74 120.0(3) . . ?
C76 C75 H75A 119.4(16) . . ?
C74 C75 H75A 120.6(16) . . ?
C75 C76 C71 121.6(2) . . ?
C75 C76 H76A 119.8(14) . . ?
C71 C76 H76A 118.6(14) . . ?
C71 C77 H77A 112.4(18) . . ?
C71 C77 H77B 111.7(17) . . ?
H77A C77 H77B 109(2) . . ?
C71 C77 H77C 112(2) . . ?
H77A C77 H77C 110(3) . . ?
H77B C77 H77C 101(2) . . ?

loop_
_geom_bond_atom_site_label_1
_geom_bond_atom_site_label_2
_geom_bond_distance
_geom_bond_site_symmetry_2
_geom_bond_publ_flag
Ge1 O21 1.7435(15) . ?
Ge1 O12 1.7534(15) . ?
Ge1 O22 1.7547(16) . ?
Ge1 O11 1.7613(15) . ?
Ge1 N2 2.7953(19) . ?
Ge1 N1 3.016(2) . ?
N1 C15 1.401(3) . ?
N1 C12 1.453(3) . ?
N1 C14 1.467(3) . ?
O11 C11 1.441(3) . ?
O12 C13 1.421(3) . ?
C11 C12 1.521(3) . ?
C11 H11A 0.94(2) . ?
C11 H11B 0.96(2) . ?
C12 H12A 0.92(3) . ?
C12 H12B 0.98(3) . ?
C13 C14 1.512(3) . ?
C13 H13A 1.06(2) . ?
C13 H13B 1.02(2) . ?
C14 H14A 0.90(3) . ?
C14 H14B 0.93(3) . ?
C15 C16 1.401(3) . ?
C15 C20 1.406(3) . ?
C16 C17 1.385(3) . ?
C16 H16A 0.86(3) . ?
C17 C18 1.379(3) . ?
C17 H17A 0.99(2) . ?
C18 C19 1.389(4) . ?
C18 H18A 0.83(3) . ?
C19 C20 1.391(4) . ?
C19 H19A 0.94(3) . ?
C20 H20A 0.96(3) . ?
N2 C25 1.417(3) . ?
N2 C24 1.469(3) . ?
N2 C22 1.475(3) . ?
O21 C21 1.408(3) . ?
O22 C23 1.428(3) . ?
C21 C22 1.519(3) . ?
C21 H21A 1.12(3) . ?
C21 H21B 1.12(3) . ?
C22 H22A 0.91(3) . ?
C22 H22B 1.00(3) . ?
C23 C24 1.513(3) . ?
C23 H23A 0.90(2) . ?
C23 H23B 0.93(2) . ?
C24 H24A 0.94(2) . ?
C24 H24B 1.02(3) . ?
C25 C30 1.401(3) . ?
C25 C26 1.406(3) . ?
C26 C27 1.385(4) . ?
C26 H26A 0.93(2) . ?
C27 C28 1.388(4) . ?
C27 H27A 0.91(3) . ?
C28 C29 1.379(4) . ?
C28 H28A 0.79(3) . ?
C29 C30 1.387(3) . ?
C29 H29A 1.00(2) . ?
C30 H30A 0.88(2) . ?
Ge2 O41 1.7485(15) . ?
Ge2 O42 1.7532(16) . ?
Ge2 O32 1.7564(15) . ?
Ge2 O31 1.7609(15) . ?
Ge2 N4 2.7793(19) . ?
Ge2 N3 3.055(2) . ?
N3 C35 1.400(3) . ?
N3 C34 1.458(3) . ?
N3 C32 1.461(3) . ?
O31 C31 1.434(3) . ?
O32 C33 1.431(3) . ?
C31 C32 1.522(3) . ?
C31 H31A 0.95(2) . ?
C31 H31B 0.98(2) . ?
C32 H32A 1.03(3) . ?
C32 H32B 0.95(2) . ?
C33 C34 1.514(3) . ?
C33 H33A 0.98(2) . ?
C33 H33B 1.05(2) . ?
C34 H34A 0.92(3) . ?
C34 H34B 0.90(3) . ?
C35 C40 1.404(3) . ?
C35 C36 1.412(3) . ?
C36 C37 1.390(3) . ?
C36 H36A 0.91(2) . ?
C37 C38 1.376(3) . ?
C37 H37A 1.03(3) . ?
C38 C39 1.383(4) . ?
C38 H38A 0.85(3) . ?
C39 C40 1.381(4) . ?
C39 H39A 0.83(3) . ?
C40 H40A 0.88(3) . ?
N4 C45 1.416(3) . ?
N4 C44 1.471(3) . ?
N4 C42 1.478(3) . ?
O41 C41 1.425(3) . ?
O42 C43 1.430(3) . ?
C41 C42 1.507(3) . ?
C41 H41A 1.07(2) . ?
C41 H41B 1.02(3) . ?
C42 H42A 1.06(3) . ?
C42 H42B 0.94(3) . ?
C43 C44 1.518(3) . ?
C43 H43A 0.94(2) . ?
C43 H43B 0.96(2) . ?
C44 H44A 0.99(3) . ?
C44 H44B 0.97(2) . ?
C45 C46 1.395(3) . ?
C45 C50 1.401(3) . ?
C46 C47 1.388(3) . ?
C46 H46A 0.91(2) . ?
C47 C48 1.387(4) . ?
C47 H47A 0.85(3) . ?
C48 C49 1.375(4) . ?
C48 H48A 0.85(3) . ?
C49 C50 1.387(3) . ?
C49 H49A 0.95(3) . ?
C50 H50A 0.92(2) . ?
C61 C66 1.397(3) . ?
C61 C62 1.402(3) . ?
C61 C67 1.495(3) . ?
C62 C63 1.379(4) . ?
C62 H62A 0.95(2) . ?
C63 C64 1.385(4) . ?
C63 H63A 0.96(3) . ?
C64 C65 1.385(4) . ?
C64 H64A 0.95(2) . ?
C65 C66 1.379(4) . ?
C65 H65A 0.98(2) . ?
C66 H66A 0.93(2) . ?
C67 H67A 0.92(3) . ?
C67 H67B 1.00(3) . ?
C67 H67C 0.93(4) . ?
C71 C72 1.396(3) . ?
C71 C76 1.396(3) . ?
C71 C77 1.500(4) . ?
C72 C73 1.381(4) . ?
C72 H72A 0.99(2) . ?
C73 C74 1.382(4) . ?
C73 H73A 0.98(3) . ?
C74 C75 1.385(4) . ?
C74 H74A 0.94(2) . ?
C75 C76 1.379(4) . ?
C75 H75A 0.94(3) . ?
C76 H76A 0.96(2) . ?
C77 H77A 0.91(3) . ?
C77 H77B 1.11(3) . ?
C77 H77C 0.89(3) . ?
